data_1565284
loop_
_publ_author_name
'Xu, Jie'
'Zhu, Peizhi'
'Wang, Yue'
'Zhang, Kou-Lin'

_publ_section_title
;
 Synthesis, band structure and multi-responsive luminescence sensing
 behavior of two Cd(II) coordination polymers
;
_journal_name_full 'Inorganica Chimica Acta'
_journal_page_first 119376
_journal_paper_doi 10.1016/j.ica.2019.119376
_journal_volume 503
_journal_year 2020
_chemical_formula_sum 'C18 H16 Br3 Cd N5 O4'
_chemical_formula_weight 718.47
_space_group_crystal_system monoclinic
_space_group_IT_number 14
_space_group_name_Hall '-P 2ybc'
_space_group_name_H-M_alt 'P 1 21/c 1'
_atom_sites_solution_hydrogens geom
_audit_creation_method SHELXL-2016/6
_cell_angle_alpha 90
_cell_angle_beta 92.923(3)
_cell_angle_gamma 90
_cell_formula_units_Z 4
_cell_length_a 6.9960(8)
_cell_length_b 17.1381(19)
_cell_length_c 18.821(2)
_cell_measurement_reflns_used 9918
_cell_measurement_temperature 293(2)
_cell_measurement_theta_max 27.4845
_cell_measurement_theta_min 2.6123
_cell_volume 2253.7(4)
_computing_cell_refinement 'Bruker SMART (Bruker, 2008)'
_computing_data_collection 'Bruker SMART (Bruker, 2008)'
_computing_data_reduction 'Bruker SAINT (Bruker, 2008)'
_computing_molecular_graphics 'DIAMOND (Brandenburg & Putz, 2005)'
_computing_publication_material 'Mercury (Macrae et al., 2008)'
_computing_structure_refinement 'SHELXL-2016/6 (Sheldrick, 2015b)'
_computing_structure_solution 'SHELXL-2016/6 (Sheldrick, 2015a)'
_diffrn_ambient_temperature 293(2)
_diffrn_measured_fraction_theta_full 0.996
_diffrn_measured_fraction_theta_max 0.956
_diffrn_measurement_device_type 'Bruker APEXII area-detector'
_diffrn_measurement_method 'phi and omega scans'
_diffrn_radiation_type MoK\a
_diffrn_radiation_wavelength 0.71073
_diffrn_reflns_av_R_equivalents 0.0436
_diffrn_reflns_av_unetI/netI 0.0409
_diffrn_reflns_Laue_measured_fraction_full 0.996
_diffrn_reflns_Laue_measured_fraction_max 0.956
_diffrn_reflns_limit_h_max 8
_diffrn_reflns_limit_h_min -8
_diffrn_reflns_limit_k_max 21
_diffrn_reflns_limit_k_min -18
_diffrn_reflns_limit_l_max 23
_diffrn_reflns_limit_l_min -23
_diffrn_reflns_number 20565
_diffrn_reflns_point_group_measured_fraction_full 0.996
_diffrn_reflns_point_group_measured_fraction_max 0.956
_diffrn_reflns_theta_full 25.242
_diffrn_reflns_theta_max 26.500
_diffrn_reflns_theta_min 1.083
_exptl_absorpt_coefficient_mu 6.323
_exptl_absorpt_correction_T_max 0.265
_exptl_absorpt_correction_T_min 0.186
_exptl_absorpt_correction_type empirical
_exptl_absorpt_process_details sadabs
_exptl_crystal_colour white
_exptl_crystal_density_diffrn 2.118
_exptl_crystal_description block
_exptl_crystal_F_000 1376
_exptl_crystal_size_max 0.28
_exptl_crystal_size_mid 0.25
_exptl_crystal_size_min 0.21
_refine_diff_density_max 2.504
_refine_diff_density_min -1.729
_refine_diff_density_rms 0.449
_refine_ls_extinction_coef .
_refine_ls_extinction_method none
_refine_ls_goodness_of_fit_ref 1.248
_refine_ls_hydrogen_treatment constr
_refine_ls_matrix_type full
_refine_ls_number_parameters 281
_refine_ls_number_reflns 4654
_refine_ls_number_restraints 0
_refine_ls_restrained_S_all 1.248
_refine_ls_R_factor_all 0.0774
_refine_ls_R_factor_gt 0.0652
_refine_ls_shift/su_max 0.000
_refine_ls_shift/su_mean 0.000
_refine_ls_structure_factor_coef Fsqd
_refine_ls_weighting_details 'w=1/[\s^2^(Fo^2^)+51.7622P] where P=(Fo^2^+2Fc^2^)/3'
_refine_ls_weighting_scheme calc
_refine_ls_wR_factor_gt 0.1695
_refine_ls_wR_factor_ref 0.1740
_reflns_Friedel_coverage 0.000
_reflns_Friedel_fraction_full .
_reflns_Friedel_fraction_max .
_reflns_number_gt 3876
_reflns_number_total 4654
_reflns_threshold_expression 'I > 2\s(I)'
_cod_data_source_file complex2.cif
_cod_data_source_block 2
_cod_original_sg_symbol_H-M 'P 21/c'
_cod_database_code 1565284
_shelx_shelxl_version_number 2016/6
_shelx_space_group_comment
;
The symmetry employed for this shelxl refinement is uniquely defined
by the following loop, which should always be used as a source of
symmetry information in preference to the above space-group names.
They are only intended as comments.
;

loop_
_space_group_symop_operation_xyz
'x, y, z'
'-x, y+1/2, -z+1/2'
'-x, -y, -z'
'x, -y-1/2, z-1/2'

loop_
_atom_site_label
_atom_site_type_symbol
_atom_site_fract_x
_atom_site_fract_y
_atom_site_fract_z
_atom_site_U_iso_or_equiv
_atom_site_adp_type
_atom_site_occupancy
_atom_site_site_symmetry_order
_atom_site_calc_flag
_atom_site_refinement_flags_posn
_atom_site_refinement_flags_adp
_atom_site_refinement_flags_occupancy
_atom_site_disorder_assembly
_atom_site_disorder_group
Br1 Br 1.24869(19) 0.61709(8) 0.59101(6) 0.0446(3) Uani 1 1 d . . . . .
Br2 Br 0.62023(17) 0.75993(9) 0.71777(7) 0.0445(3) Uani 1 1 d . . . . .
Br3 Br 1.19661(18) 0.61071(9) 0.89063(6) 0.0437(3) Uani 1 1 d . . . . .
C1 C 0.8565(15) 0.7016(7) 0.5928(6) 0.031(2) Uani 1 1 d . . . . .
C2 C 0.9438(15) 0.6803(6) 0.6653(5) 0.026(2) Uani 1 1 d . . . . .
C3 C 1.1187(14) 0.6423(6) 0.6737(6) 0.028(2) Uani 1 1 d . . . . .
C4 C 1.2042(16) 0.6224(6) 0.7399(6) 0.030(2) Uani 1 1 d . . . . .
C5 C 1.0955(15) 0.6396(7) 0.7982(5) 0.028(2) Uani 1 1 d . . . . .
C6 C 0.9193(14) 0.6769(6) 0.7939(5) 0.024(2) Uani 1 1 d . . . . .
C7 C 0.8459(14) 0.6990(7) 0.7259(5) 0.025(2) Uani 1 1 d . . . . .
C8 C 0.8094(15) 0.6925(7) 0.8589(5) 0.030(2) Uani 1 1 d . . . . .
C9 C 0.481(2) 0.9203(8) 0.9333(7) 0.048(3) Uani 1 1 d . . . . .
H9 H 0.591577 0.942134 0.954590 0.058 Uiso 1 1 calc R U . . .
C10 C 0.333(2) 0.9608(8) 0.9017(8) 0.054(4) Uani 1 1 d . . . . .
H10 H 0.325142 1.014738 0.896963 0.065 Uiso 1 1 calc R U . . .
C11 C 0.2709(18) 0.8373(7) 0.8965(7) 0.040(3) Uani 1 1 d . . . . .
H11 H 0.206224 0.790666 0.887257 0.048 Uiso 1 1 calc R U . . .
C12 C 0.3240(17) 0.6626(7) 1.0664(6) 0.038(3) Uani 1 1 d . . . . .
H12 H 0.238956 0.704340 1.064140 0.046 Uiso 1 1 calc R U . . .
C13 C 0.567(3) 0.5901(10) 1.0530(10) 0.075(5) Uani 1 1 d . . . . .
H13 H 0.684992 0.572115 1.038937 0.090 Uiso 1 1 calc R U . . .
C14 C 0.449(3) 0.5516(10) 1.0940(11) 0.088(6) Uani 1 1 d . . . . .
H14 H 0.470234 0.502198 1.113430 0.105 Uiso 1 1 calc R U . . .
C15 C 0.132(2) 0.5764(10) 1.1448(8) 0.063(5) Uani 1 1 d . . . . .
H15A H 0.103297 0.521359 1.138619 0.076 Uiso 1 1 calc R U . . .
H15B H 0.020932 0.605551 1.126577 0.076 Uiso 1 1 calc R U . . .
C16 C 0.163(2) 0.5930(11) 1.2221(8) 0.066(4) Uani 1 1 d . . . . .
H16A H 0.288355 0.573601 1.237736 0.079 Uiso 1 1 calc R U . . .
H16B H 0.163874 0.649117 1.228802 0.079 Uiso 1 1 calc R U . . .
C17 C 0.024(3) 0.5599(14) 1.2668(9) 0.093(7) Uani 1 1 d . . . . .
H17A H 0.035431 0.503771 1.262338 0.112 Uiso 1 1 calc R U . . .
H17B H -0.100351 0.573810 1.245454 0.112 Uiso 1 1 calc R U . . .
C18 C 0.016(2) 0.5759(11) 1.3421(9) 0.068(5) Uani 1 1 d . . . . .
H18A H -0.042147 0.531582 1.364726 0.082 Uiso 1 1 calc R U . . .
H18B H -0.066436 0.620668 1.348276 0.082 Uiso 1 1 calc R U . . .
Cd1 Cd 0.63931(11) 0.75153(5) 0.97646(4) 0.0308(2) Uani 1 1 d . . . . .
N1 N 1.3756(15) 0.5840(7) 0.7475(6) 0.044(3) Uani 1 1 d . . . . .
H1A H 1.419328 0.569694 0.789034 0.066 Uiso 1 1 calc R U . . .
H1B H 1.439618 0.574090 0.710736 0.066 Uiso 1 1 calc R U . . .
N2 N 0.4419(14) 0.8423(5) 0.9287(5) 0.031(2) Uani 1 1 d . . . . .
N3 N 0.2012(17) 0.9086(7) 0.8784(6) 0.046(3) Uani 1 1 d . . . . .
N4 N 0.4864(14) 0.6609(6) 1.0350(5) 0.033(2) Uani 1 1 d . . . . .
N5 N 0.2960(16) 0.5963(6) 1.1023(6) 0.047(3) Uani 1 1 d . . . . .
O1 O 0.8997(12) 0.7659(5) 0.5665(4) 0.041(2) Uani 1 1 d . . . . .
O2 O 0.7372(13) 0.6554(5) 0.5645(4) 0.043(2) Uani 1 1 d . . . . .
O3 O 0.8538(12) 0.7542(6) 0.8921(4) 0.044(2) Uani 1 1 d . . . . .
O4 O 0.6843(13) 0.6478(6) 0.8749(5) 0.049(2) Uani 1 1 d . . . . .

loop_
_atom_site_aniso_label
_atom_site_aniso_U_11
_atom_site_aniso_U_22
_atom_site_aniso_U_33
_atom_site_aniso_U_23
_atom_site_aniso_U_13
_atom_site_aniso_U_12
Br1 0.0479(7) 0.0564(8) 0.0312(6) -0.0014(6) 0.0179(5) 0.0117(6)
Br2 0.0323(6) 0.0632(9) 0.0383(7) 0.0084(6) 0.0039(5) 0.0204(6)
Br3 0.0391(7) 0.0637(8) 0.0275(6) 0.0070(6) -0.0068(5) 0.0107(6)
C1 0.025(5) 0.046(7) 0.023(5) 0.001(5) 0.005(4) -0.003(5)
C2 0.026(5) 0.030(5) 0.023(5) 0.004(4) 0.002(4) 0.001(4)
C3 0.020(5) 0.035(6) 0.028(5) 0.000(5) 0.010(4) 0.001(4)
C4 0.028(5) 0.031(6) 0.033(6) -0.004(5) 0.002(4) 0.003(5)
C5 0.027(5) 0.037(6) 0.020(5) 0.001(4) 0.000(4) 0.000(5)
C6 0.021(5) 0.032(5) 0.018(5) -0.001(4) 0.006(4) 0.001(4)
C7 0.016(5) 0.039(6) 0.020(5) 0.001(4) -0.001(4) 0.000(4)
C8 0.022(5) 0.048(7) 0.020(5) 0.004(5) 0.000(4) 0.003(5)
C9 0.059(9) 0.045(7) 0.040(7) 0.000(6) -0.001(6) -0.018(7)
C10 0.080(11) 0.033(7) 0.050(8) 0.000(6) 0.003(8) 0.001(7)
C11 0.040(7) 0.038(7) 0.042(7) 0.007(5) 0.004(6) 0.005(5)
C12 0.033(6) 0.041(7) 0.041(7) 0.008(6) 0.004(5) -0.001(5)
C13 0.077(12) 0.060(10) 0.092(13) 0.016(10) 0.028(10) 0.037(9)
C14 0.110(16) 0.043(9) 0.111(16) 0.035(10) 0.020(13) 0.022(10)
C15 0.059(9) 0.081(11) 0.049(8) 0.027(8) -0.002(7) -0.036(8)
C16 0.058(10) 0.092(12) 0.048(9) -0.011(9) 0.008(7) -0.018(9)
C17 0.067(11) 0.16(2) 0.052(10) 0.024(11) -0.013(8) -0.066(13)
C18 0.050(9) 0.087(12) 0.067(10) -0.033(9) 0.008(8) -0.022(9)
Cd1 0.0281(4) 0.0438(5) 0.0207(4) -0.0032(3) 0.0029(3) 0.0020(4)
N1 0.035(6) 0.061(7) 0.036(5) 0.006(5) 0.007(4) 0.014(5)
N2 0.036(5) 0.031(5) 0.026(5) 0.002(4) 0.001(4) -0.005(4)
N3 0.051(7) 0.044(6) 0.044(6) 0.014(5) 0.006(5) 0.010(5)
N4 0.037(5) 0.037(5) 0.024(5) 0.000(4) 0.002(4) 0.008(4)
N5 0.048(7) 0.040(6) 0.053(7) 0.017(5) 0.002(5) 0.008(5)
O1 0.039(5) 0.057(6) 0.029(4) 0.014(4) 0.002(3) -0.006(4)
O2 0.047(5) 0.052(5) 0.028(4) 0.004(4) -0.011(4) -0.012(4)
O3 0.043(5) 0.060(6) 0.032(4) -0.014(4) 0.015(4) -0.001(4)
O4 0.043(5) 0.068(6) 0.036(5) 0.000(4) 0.012(4) -0.007(5)

loop_
_atom_type_symbol
_atom_type_description
_atom_type_scat_dispersion_real
_atom_type_scat_dispersion_imag
_atom_type_scat_source
C C 0.0033 0.0016 'International Tables Vol C Tables 4.2.6.8 and 6.1.1.4'
H H 0.0000 0.0000 'International Tables Vol C Tables 4.2.6.8 and 6.1.1.4'
Br Br -0.2901 2.4595 'International Tables Vol C Tables 4.2.6.8 and 6.1.1.4'
Cd Cd -0.8075 1.2024 'International Tables Vol C Tables 4.2.6.8 and 6.1.1.4'
N N 0.0061 0.0033 'International Tables Vol C Tables 4.2.6.8 and 6.1.1.4'
O O 0.0106 0.0060 'International Tables Vol C Tables 4.2.6.8 and 6.1.1.4'

loop_
_geom_angle_atom_site_label_1
_geom_angle_atom_site_label_2
_geom_angle_atom_site_label_3
_geom_angle
_geom_angle_site_symmetry_1
_geom_angle_site_symmetry_3
O2 C1 O1 123.9(10) . .
O2 C1 C2 117.6(10) . .
O1 C1 C2 118.4(10) . .
O2 C1 Cd1 60.7(6) . 4_575
O1 C1 Cd1 63.8(6) . 4_575
C2 C1 Cd1 168.9(8) . 4_575
C3 C2 C7 118.7(9) . .
C3 C2 C1 122.0(9) . .
C7 C2 C1 119.3(9) . .
C2 C3 C4 123.4(10) . .
C2 C3 Br1 118.1(8) . .
C4 C3 Br1 118.4(8) . .
N1 C4 C5 121.9(10) . .
N1 C4 C3 122.9(10) . .
C5 C4 C3 115.1(10) . .
C6 C5 C4 124.7(10) . .
C6 C5 Br3 117.3(8) . .
C4 C5 Br3 118.0(8) . .
C5 C6 C7 117.3(9) . .
C5 C6 C8 121.7(9) . .
C7 C6 C8 121.0(9) . .
C2 C7 C6 120.7(9) . .
C2 C7 Br2 120.1(7) . .
C6 C7 Br2 119.1(7) . .
O4 C8 O3 124.7(10) . .
O4 C8 C6 119.8(11) . .
O3 C8 C6 115.4(10) . .
C10 C9 N2 109.0(12) . .
N3 C10 C9 107.4(12) . .
N2 C11 N3 111.3(12) . .
N4 C12 N5 111.2(11) . .
C14 C13 N4 108.7(14) . .
N5 C14 C13 107.9(14) . .
N5 C15 C16 114.1(12) . .
C17 C16 C15 115.4(14) . .
C16 C17 C18 124.2(15) . .
C17 C18 N3 114.5(13) . 4_576
N4 Cd1 N2 112.6(3) . .
N4 Cd1 O3 136.6(3) . .
N2 Cd1 O3 97.1(3) . .
N4 Cd1 O2 104.7(3) . 4_576
N2 Cd1 O2 87.9(3) . 4_576
O3 Cd1 O2 107.5(3) . 4_576
N4 Cd1 O1 86.1(3) . 4_576
N2 Cd1 O1 141.9(3) . 4_576
O3 Cd1 O1 89.5(3) . 4_576
O2 Cd1 O1 54.5(3) 4_576 4_576
N4 Cd1 O4 88.1(3) . .
N2 Cd1 O4 105.8(3) . .
O3 Cd1 O4 52.6(3) . .
O2 Cd1 O4 156.3(3) 4_576 .
O1 Cd1 O4 107.9(3) 4_576 .
N4 Cd1 C1 94.1(3) . 4_576
N2 Cd1 C1 115.2(3) . 4_576
O3 Cd1 C1 101.4(3) . 4_576
O2 Cd1 C1 27.3(3) 4_576 4_576
O1 Cd1 C1 27.4(3) 4_576 4_576
O4 Cd1 C1 134.3(3) . 4_576
C11 N2 C9 105.6(11) . .
C11 N2 Cd1 131.9(8) . .
C9 N2 Cd1 122.4(9) . .
C10 N3 C11 106.7(12) . .
C10 N3 C18 127.7(13) . 4_575
C11 N3 C18 125.6(13) . 4_575
C12 N4 C13 105.4(12) . .
C12 N4 Cd1 131.5(8) . .
C13 N4 Cd1 122.6(10) . .
C14 N5 C12 106.8(13) . .
C14 N5 C15 125.8(13) . .
C12 N5 C15 127.4(12) . .
C1 O1 Cd1 88.9(7) . 4_575
C1 O2 Cd1 92.0(7) . 4_575
C8 O3 Cd1 100.2(7) . .
C8 O4 Cd1 82.5(7) . .

loop_
_geom_bond_atom_site_label_1
_geom_bond_atom_site_label_2
_geom_bond_distance
_geom_bond_site_symmetry_2
Br1 C3 1.892(10) .
Br2 C7 1.893(10) .
Br3 C5 1.909(10) .
C1 O2 1.249(14) .
C1 O1 1.251(14) .
C1 C2 1.511(14) .
C1 Cd1 2.722(11) 4_575
C2 C3 1.388(14) .
C2 C7 1.397(14) .
C3 C4 1.398(15) .
C4 N1 1.370(14) .
C4 C5 1.397(15) .
C5 C6 1.387(14) .
C6 C7 1.407(14) .
C6 C8 1.500(14) .
C8 O4 1.213(14) .
C8 O3 1.260(14) .
C9 C10 1.36(2) .
C9 N2 1.367(16) .
C10 N3 1.344(18) .
C11 N2 1.316(16) .
C11 N3 1.353(16) .
C12 N4 1.307(15) .
C12 N5 1.342(16) .
C13 C14 1.33(2) .
C13 N4 1.374(17) .
C14 N5 1.33(2) .
C15 N5 1.473(18) .
C15 C16 1.49(2) .
C16 C17 1.43(2) .
C17 C18 1.45(2) .
C18 N3 1.458(18) 4_576
Cd1 N4 2.212(10) .
Cd1 N2 2.238(9) .
Cd1 O3 2.240(8) .
Cd1 O2 2.375(8) 4_576
Cd1 O1 2.442(8) 4_576
Cd1 O4 2.641(9) .

loop_
_geom_hbond_atom_site_label_D
_geom_hbond_atom_site_label_H
_geom_hbond_atom_site_label_A
_geom_hbond_distance_DH
_geom_hbond_distance_HA
_geom_hbond_distance_DA
_geom_hbond_angle_DHA
_geom_hbond_site_symmetry_A
C10 H10 O2 0.93 2.56 3.436(16) 156.8 2_656
C11 H11 O3 0.93 2.55 3.244(16) 131.7 1_455
C12 H12 O1 0.93 2.43 3.212(15) 141.6 4_476
C15 H15B O1 0.97 2.60 3.45(2) 145.8 4_476
C18 H18B O3 0.97 2.37 3.28(2) 155.1 4_476

loop_
_geom_torsion_atom_site_label_1
_geom_torsion_atom_site_label_2
_geom_torsion_atom_site_label_3
_geom_torsion_atom_site_label_4
_geom_torsion
_geom_torsion_site_symmetry_1
_geom_torsion_site_symmetry_2
_geom_torsion_site_symmetry_3
_geom_torsion_site_symmetry_4
O2 C1 C2 C3 95.5(13) . . . .
O1 C1 C2 C3 -88.2(14) . . . .
Cd1 C1 C2 C3 174(4) 4_575 . . .
O2 C1 C2 C7 -84.2(14) . . . .
O1 C1 C2 C7 92.1(13) . . . .
Cd1 C1 C2 C7 -6(5) 4_575 . . .
C7 C2 C3 C4 -0.8(17) . . . .
C1 C2 C3 C4 179.5(10) . . . .
C7 C2 C3 Br1 179.7(8) . . . .
C1 C2 C3 Br1 0.0(15) . . . .
C2 C3 C4 N1 179.1(11) . . . .
Br1 C3 C4 N1 -1.4(16) . . . .
C2 C3 C4 C5 3.4(16) . . . .
Br1 C3 C4 C5 -177.1(8) . . . .
N1 C4 C5 C6 -178.6(11) . . . .
C3 C4 C5 C6 -2.9(17) . . . .
N1 C4 C5 Br3 1.9(15) . . . .
C3 C4 C5 Br3 177.6(8) . . . .
C4 C5 C6 C7 -0.2(17) . . . .
Br3 C5 C6 C7 179.3(8) . . . .
C4 C5 C6 C8 179.1(11) . . . .
Br3 C5 C6 C8 -1.4(14) . . . .
C3 C2 C7 C6 -2.5(16) . . . .
C1 C2 C7 C6 177.2(10) . . . .
C3 C2 C7 Br2 173.6(8) . . . .
C1 C2 C7 Br2 -6.7(14) . . . .
C5 C6 C7 C2 3.0(16) . . . .
C8 C6 C7 C2 -176.3(10) . . . .
C5 C6 C7 Br2 -173.2(8) . . . .
C8 C6 C7 Br2 7.5(14) . . . .
C5 C6 C8 O4 -96.5(13) . . . .
C7 C6 C8 O4 82.8(14) . . . .
C5 C6 C8 O3 85.3(14) . . . .
C7 C6 C8 O3 -95.5(12) . . . .
N2 C9 C10 N3 0.9(16) . . . .
N4 C13 C14 N5 0(2) . . . .
N5 C15 C16 C17 -167.6(17) . . . .
C15 C16 C17 C18 -173(2) . . . .
C16 C17 C18 N3 -31(3) . . . 4_576
N3 C11 N2 C9 1.7(14) . . . .
N3 C11 N2 Cd1 177.6(8) . . . .
C10 C9 N2 C11 -1.6(15) . . . .
C10 C9 N2 Cd1 -178.0(9) . . . .
C9 C10 N3 C11 0.1(16) . . . .
C9 C10 N3 C18 178.9(13) . . . 4_575
N2 C11 N3 C10 -1.2(15) . . . .
N2 C11 N3 C18 -180.0(12) . . . 4_575
N5 C12 N4 C13 -1.1(16) . . . .
N5 C12 N4 Cd1 -173.2(8) . . . .
C14 C13 N4 C12 1(2) . . . .
C14 C13 N4 Cd1 173.6(13) . . . .
C13 C14 N5 C12 -1(2) . . . .
C13 C14 N5 C15 -178.9(16) . . . .
N4 C12 N5 C14 1.1(18) . . . .
N4 C12 N5 C15 179.3(12) . . . .
C16 C15 N5 C14 83(2) . . . .
C16 C15 N5 C12 -95.1(19) . . . .
O2 C1 O1 Cd1 8.4(12) . . . 4_575
C2 C1 O1 Cd1 -167.7(9) . . . 4_575
O1 C1 O2 Cd1 -8.6(12) . . . 4_575
C2 C1 O2 Cd1 167.5(9) . . . 4_575
O4 C8 O3 Cd1 -1.6(13) . . . .
C6 C8 O3 Cd1 176.6(7) . . . .
O3 C8 O4 Cd1 1.3(11) . . . .
C6 C8 O4 Cd1 -176.7(9) . . . .
